data_7249895
loop_
_publ_author_name
'Bear, Joseph C.'
'Rosu-Finsen, Alexander'
'Cockcroft, Jeremy Karl'

_publ_section_title
;
 Non-covalent interactions in solid para-C6F4Cl2 and C6F5Cl
;
_journal_name_full CrystEngComm
_journal_paper_doi 10.1039/D4CE01192A
_journal_year 2025
_chemical_formula_moiety 'C6 Cl F5'
_chemical_formula_sum 'C6 Cl F5'
_chemical_formula_weight 202.51
_chemical_name_systematic Chloropentafluorobenzene
_space_group_crystal_system monoclinic
_space_group_IT_number 12
_space_group_name_Hall '-C 2y'
_space_group_name_H-M_alt 'C 1 2/m 1'
_atom_sites_solution_primary dual
_audit_creation_date 2022-03-29
_audit_creation_method
;
Olex2 1.2
(compiled 2018.05.29 svn.r3508 for OlexSys, GUI svn.r5506)
;
_audit_update_record
;
2024-11-21 deposited with the CCDC.	2025-02-05 downloaded from the CCDC.
;
_cell_angle_alpha 90
_cell_angle_beta 96.562(3)
_cell_angle_gamma 90
_cell_formula_units_Z 4
_cell_length_a 9.0176(3)
_cell_length_b 7.6579(3)
_cell_length_c 9.4977(4)
_cell_measurement_reflns_used 3394
_cell_measurement_temperature 150
_cell_measurement_theta_max 72.8260
_cell_measurement_theta_min 4.6740
_cell_volume 651.58(4)
_computing_cell_refinement 'CrysAlisPro 1.171.40.57a (Rigaku OD, 2019)'
_computing_data_collection 'CrysAlisPro 1.171.40.57a (Rigaku OD, 2019)'
_computing_data_reduction 'CrysAlisPro 1.171.40.57a (Rigaku OD, 2019)'
_computing_molecular_graphics 'Olex2 (Dolomanov et al., 2009)'
_computing_publication_material 'Olex2 (Dolomanov et al., 2009)'
_computing_structure_refinement 'ShelXL (Sheldrick, 2015)'
_computing_structure_solution 'ShelXT (Sheldrick, 2015)'
_diffrn_ambient_environment N~2~
_diffrn_ambient_temperature 150
_diffrn_detector 'CCD plate'
_diffrn_detector_area_resol_mean 5.2031
_diffrn_detector_type Atlas
_diffrn_measured_fraction_theta_full 0.991
_diffrn_measured_fraction_theta_max 0.985
_diffrn_measurement_details
;
List of Runs (angles in degrees, time in seconds):

  # Type    Start    End  Width  t~exp~   \w     \q     \k     \f   Frames
#--------------------------------------------------------------------------
  1  \w     -4.00  23.00   1.00    1.00    --   34.00  92.00  71.60   27
  2  \w      8.00  41.00   1.00    1.00    --   42.00  81.00-101.61   33
  3  \w    -67.00  31.00   1.00    1.00    --  -42.37  38.00-180.00   98
  4  \w     27.00  94.00   1.00    1.00    --   42.37-125.00 -30.00   67
  5  \w     31.00  57.00   1.00    1.00    --   42.37  38.00-180.00   26
  6  \w     73.00  98.00   1.00    1.00    --   42.37-125.00  60.00   25
  7  \w     32.00  60.00   1.00    1.00    --   42.37-125.00  60.00   28
  8  \w     13.00  42.00   1.00    1.00    --   46.00  81.00 -37.29   29
  9  \w     16.00  42.00   1.00    1.00    --   46.00  68.00-111.70   26
 10  \w     13.00  38.00   1.00    1.00    --   46.00  78.00  48.63   25
 11  \w     16.00  41.00   1.00    1.00    --   50.00  81.00 142.47   25
 12  \w    102.00 127.00   1.00    1.00    --   54.00  67.00  98.68   25
 13  \w     25.00  51.00   1.00    1.00    --   54.00  67.00  98.68   26
 14  \w     82.00 127.00   1.00    1.00    --   58.00  69.00  -2.04   45
 15  \w     39.00  65.00   1.00    1.00    --   58.00  69.00  -2.04   26
 16  \w     93.00 130.00   1.00    1.00    --   58.00  70.00  57.95   37
 17  \w     27.00  70.00   1.00    1.00    --   58.00  70.00  57.95   43
 18  \w     91.00 117.00   1.00    1.00    --   66.00  70.00 152.59   26
 19  \w     40.00  78.00   1.00    1.00    --   66.00  54.00-100.12   38
 20  \w     37.00  73.00   1.00    1.00    --   66.00  65.00 -46.56   36
 21  \w     53.00 138.00   1.00    1.00    --   66.00  61.00-178.88   85
 22  \w     35.00  66.00   1.00    1.00    --   66.00  70.00 152.59   31
 23  \w     49.00  77.00   1.00    1.00    --   78.00  62.00  88.56   28
 24  \w     77.00 123.00   1.00    1.00    --  105.44  61.00-150.00   46
 25  \w    101.00 150.00   1.00    1.00    --  105.44 125.00  30.00   49
 26  \w     79.00 144.00   1.00    1.00    --  105.44  61.00 -30.00   65
 27  \w    117.00 149.00   1.00    1.00    --  105.44  61.00   0.00   32
 28  \w     25.00 100.00   1.00    1.00    --  105.44 -95.00 -30.00   75
 29  \w     77.00 110.00   1.00    1.00    --  105.44  61.00   0.00   33
 30  \w    126.00 178.00   1.00    1.00    --  105.44  61.00-150.00   52
 31  \w     76.00 102.00   1.00    1.00    --  105.44  61.00  30.00   26
 32  \w     84.00 110.00   1.00    1.00    --  105.44  45.00 -60.00   26
 33  \w     41.00 105.00   1.00    1.00    --  105.44 -95.00  60.00   64
 34  \w     86.00 139.00   1.00    1.00    --  105.44  45.00  60.00   53
 35  \w    124.00 178.00   1.00    1.00    --  105.44  77.00 150.00   54
 36  \w     77.00 148.00   1.00    1.00    --  105.44  61.00  90.00   71
 37  \w     23.00 100.00   1.00    1.00    --  105.44 -95.00-120.00   77
 38  \w     33.00  71.00   1.00    1.00    --  105.44 -95.00 120.00   38
 39  \w    124.00 176.00   1.00    1.00    --  105.44  61.00 -90.00   52
 40  \w     41.00 101.00   1.00    1.00    --  105.44-125.00-150.00   60
 41  \w     80.00 169.00   1.00    1.00    --  105.44  61.00 120.00   89
 42  \w     79.00 119.00   1.00    1.00    --  105.44  61.00-180.00   40
 43  \w     78.00 103.00   1.00    1.00    --  105.44  61.00 -90.00   25
 44  \w     84.00 110.00   1.00    1.00    --  105.44  45.00 -30.00   26
 45  \w     76.00 139.00   1.00    1.00    --  105.44  61.00-120.00   63
 46  \w     76.00 102.00   1.00    1.00    --  105.44  61.00 150.00   26
;
_diffrn_measurement_device 'four-circle diffractometer'
_diffrn_measurement_device_type 'SuperNova, Dual, Cu at home/near, Atlas'
_diffrn_measurement_method '\w scans'
_diffrn_orient_matrix_type 'CrysAlisPro convention (1999,Acta A55,543-557)'
_diffrn_orient_matrix_UB_11 0.0812026000
_diffrn_orient_matrix_UB_12 0.1542869000
_diffrn_orient_matrix_UB_13 0.0792711000
_diffrn_orient_matrix_UB_21 -0.1409359000
_diffrn_orient_matrix_UB_22 0.1133678000
_diffrn_orient_matrix_UB_23 -0.0324038000
_diffrn_orient_matrix_UB_31 -0.0559727000
_diffrn_orient_matrix_UB_32 -0.0617282000
_diffrn_orient_matrix_UB_33 0.1389773000
_diffrn_radiation_monochromator mirror
_diffrn_radiation_probe x-ray
_diffrn_radiation_type CuK\a
_diffrn_radiation_wavelength 1.54184
_diffrn_reflns_av_R_equivalents 0.0472
_diffrn_reflns_av_unetI/netI 0.0210
_diffrn_reflns_Laue_measured_fraction_full 0.991
_diffrn_reflns_Laue_measured_fraction_max 0.985
_diffrn_reflns_limit_h_max 11
_diffrn_reflns_limit_h_min -11
_diffrn_reflns_limit_k_max 9
_diffrn_reflns_limit_k_min -9
_diffrn_reflns_limit_l_max 11
_diffrn_reflns_limit_l_min -11
_diffrn_reflns_number 3896
_diffrn_reflns_point_group_measured_fraction_full 0.991
_diffrn_reflns_point_group_measured_fraction_max 0.985
_diffrn_reflns_theta_full 67.684
_diffrn_reflns_theta_max 73.004
_diffrn_reflns_theta_min 4.687
_diffrn_source 'micro-focus sealed X-ray tube'
_diffrn_source_type 'SuperNova (Cu) X-ray Source'
_exptl_absorpt_coefficient_mu 5.690
_exptl_absorpt_correction_T_max 1.000
_exptl_absorpt_correction_T_min 0.066
_exptl_absorpt_correction_type gaussian
_exptl_absorpt_process_details
;
CrysAlisPro 1.171.40.57a (Rigaku Oxford Diffraction, 2019)
Numerical absorption correction based on gaussian integration over
			a multifaceted crystal model
Empirical absorption correction using spherical harmonics,
 implemented in SCALE3 ABSPACK scaling algorithm.
;
_exptl_crystal_colour 'clear colourless'
_exptl_crystal_colour_lustre clear
_exptl_crystal_colour_primary colourless
_exptl_crystal_density_diffrn 2.064
_exptl_crystal_description block
_exptl_crystal_F_000 392
_exptl_crystal_preparation 'Liquid sealed in 0.3mm X-ray capillary'
_exptl_crystal_recrystallization_method 'Grown in situ from the melt'
_exptl_crystal_size_max 0.947
_exptl_crystal_size_mid 0.358
_exptl_crystal_size_min 0.334
_refine_diff_density_max 0.235
_refine_diff_density_min -0.283
_refine_diff_density_rms 0.067
_refine_ls_extinction_method none
_refine_ls_goodness_of_fit_ref 1.083
_refine_ls_hydrogen_treatment undef
_refine_ls_matrix_type full
_refine_ls_number_parameters 61
_refine_ls_number_reflns 699
_refine_ls_number_restraints 0
_refine_ls_restrained_S_all 1.083
_refine_ls_R_factor_all 0.0357
_refine_ls_R_factor_gt 0.0343
_refine_ls_shift/su_max 0.000
_refine_ls_shift/su_mean 0.000
_refine_ls_structure_factor_coef Fsqd
_refine_ls_weighting_details 'w=1/[\s^2^(Fo^2^)+(0.0564P)^2^+0.4791P] where P=(Fo^2^+2Fc^2^)/3'
_refine_ls_weighting_scheme calc
_refine_ls_wR_factor_gt 0.0934
_refine_ls_wR_factor_ref 0.0944
_reflns_Friedel_coverage 0.000
_reflns_number_gt 675
_reflns_number_total 699
_reflns_threshold_expression 'I > 2\s(I)'
_cod_data_source_file d4ce01192a2.cif
_cod_data_source_block exp_2991
_cod_database_code 7249895
_shelx_shelxl_version_number 2014/7
_chemical_oxdiff_formula C6F5Cl
_chemical_oxdiff_usercomment 'Liquid in 0.3mm capillary, centrifuge, nucleated at 240K -> 200K -> 150K'
_shelx_space_group_comment
;
The symmetry employed for this shelxl refinement is uniquely defined
by the following loop, which should always be used as a source of
symmetry information in preference to the above space-group names.
They are only intended as comments.
;
_shelx_estimated_absorpt_t_max 0.252
_shelx_estimated_absorpt_t_min 0.075
_reflns_odcompleteness_completeness 99.84
_reflns_odcompleteness_iscentric 1
_reflns_odcompleteness_theta 66.97
_olex2_refinement_description
;
;
_olex2_date_sample_data_collection 2021-12-08
_olex2_exptl_crystal_mounting_method '0.3mm X-ray capillary'
_olex2_submission_special_instructions 'No special instructions were received'
_oxdiff_exptl_absorpt_empirical_details
;
Empirical correction (ABSPACK) includes:
- Absorption correction using spherical harmonics
- Frame scaling
;
_oxdiff_exptl_absorpt_empirical_full_max 1.598
_oxdiff_exptl_absorpt_empirical_full_min 0.668

loop_
_space_group_symop_operation_xyz
'x, y, z'
'-x, y, -z'
'x+1/2, y+1/2, z'
'-x+1/2, y+1/2, -z'
'-x, -y, -z'
'x, -y, z'
'-x+1/2, -y+1/2, -z'
'x+1/2, -y+1/2, z'

loop_
_atom_site_label
_atom_site_type_symbol
_atom_site_fract_x
_atom_site_fract_y
_atom_site_fract_z
_atom_site_U_iso_or_equiv
_atom_site_adp_type
_atom_site_occupancy
_atom_site_site_symmetry_order
_atom_site_calc_flag
_atom_site_refinement_flags_posn
_atom_site_refinement_flags_adp
_atom_site_refinement_flags_occupancy
_atom_site_disorder_assembly
_atom_site_disorder_group
Cl1 Cl 0.23659(6) 0.0000 0.06092(7) 0.0381(3) Uani 1 2 d S T P . .
F1 F -0.22267(15) 0.0000 0.44435(17) 0.0440(4) Uani 1 2 d S T P . .
F2 F -0.11364(12) 0.30626(14) 0.35763(14) 0.0432(3) Uani 1 1 d . . . . .
F3 F 0.09804(11) 0.30740(13) 0.17847(13) 0.0399(3) Uani 1 1 d . . . . .
C1 C -0.1168(2) 0.0000 0.3570(3) 0.0297(5) Uani 1 2 d S T P . .
C2 C -0.06211(17) 0.1561(2) 0.31181(19) 0.0287(4) Uani 1 1 d . . . . .
C3 C 0.04716(17) 0.1552(2) 0.22167(18) 0.0270(4) Uani 1 1 d . . . . .
C4 C 0.1026(2) 0.0000 0.1747(2) 0.0259(5) Uani 1 2 d S T P . .

loop_
_atom_site_aniso_label
_atom_site_aniso_U_11
_atom_site_aniso_U_22
_atom_site_aniso_U_33
_atom_site_aniso_U_23
_atom_site_aniso_U_13
_atom_site_aniso_U_12
Cl1 0.0260(3) 0.0563(4) 0.0341(4) 0.000 0.0127(2) 0.000
F1 0.0307(7) 0.0671(11) 0.0374(9) 0.000 0.0183(6) 0.000
F2 0.0415(6) 0.0366(6) 0.0519(7) -0.0114(5) 0.0071(5) 0.0131(4)
F3 0.0391(6) 0.0279(5) 0.0531(7) 0.0090(4) 0.0073(5) -0.0052(4)
C1 0.0190(9) 0.0427(13) 0.0282(12) 0.000 0.0068(8) 0.000
C2 0.0243(7) 0.0284(8) 0.0329(9) -0.0041(6) 0.0017(6) 0.0052(6)
C3 0.0224(7) 0.0268(8) 0.0315(9) 0.0029(6) 0.0015(6) -0.0021(5)
C4 0.0179(9) 0.0316(11) 0.0282(12) 0.000 0.0031(8) 0.000

loop_
_atom_type_symbol
_atom_type_description
_atom_type_scat_dispersion_real
_atom_type_scat_dispersion_imag
_atom_type_scat_source
C C 0.0181 0.0091 'International Tables Vol C Tables 4.2.6.8 and 6.1.1.4'
Cl Cl 0.3639 0.7018 'International Tables Vol C Tables 4.2.6.8 and 6.1.1.4'
F F 0.0727 0.0534 'International Tables Vol C Tables 4.2.6.8 and 6.1.1.4'

loop_
_exptl_crystal_face_index_h
_exptl_crystal_face_index_k
_exptl_crystal_face_index_l
_exptl_crystal_face_perp_dist
-4 4 0 0.1902
4 -4 0 0.1574
3 3 3 0.1787
-4 -3 -3 0.1590
3 2 -5 0.4704
-3 -2 6 0.4655
5 -2 1 0.1525
-5 2 -1 0.2017
5 1 2 0.1574
-5 -1 -2 0.1918
1 4 2 0.1787
-1 -4 -2 0.1508
-2 5 1 0.1885
2 -5 -1 0.1508

loop_
_geom_angle_atom_site_label_1
_geom_angle_atom_site_label_2
_geom_angle_atom_site_label_3
_geom_angle
_geom_angle_site_symmetry_1
_geom_angle_site_symmetry_3
_geom_angle_publ_flag
F1 C1 C2 120.00(11) . 6 ?
F1 C1 C2 120.00(11) . . ?
C2 C1 C2 120.0(2) 6 . ?
F2 C2 C1 119.71(16) . . ?
F2 C2 C3 120.58(14) . . ?
C3 C2 C1 119.71(15) . . ?
F3 C3 C2 118.83(14) . . ?
F3 C3 C4 120.13(15) . . ?
C2 C3 C4 121.03(15) . . ?
C3 C4 Cl1 120.74(10) 6 . ?
C3 C4 Cl1 120.74(10) . . ?
C3 C4 C3 118.5(2) . 6 ?

loop_
_geom_bond_atom_site_label_1
_geom_bond_atom_site_label_2
_geom_bond_distance
_geom_bond_site_symmetry_2
_geom_bond_publ_flag
Cl1 C4 1.711(2) . ?
F1 C1 1.334(3) . ?
F2 C2 1.3318(18) . ?
F3 C3 1.3344(18) . ?
C1 C2 1.380(2) 6 ?
C1 C2 1.380(2) . ?
C2 C3 1.377(3) . ?
C3 C4 1.383(2) . ?
C4 C3 1.383(2) 6 ?

loop_
_exptl_oxdiff_crystal_face_indexfrac_h
_exptl_oxdiff_crystal_face_indexfrac_k
_exptl_oxdiff_crystal_face_indexfrac_l
_exptl_oxdiff_crystal_face_x
_exptl_oxdiff_crystal_face_y
_exptl_oxdiff_crystal_face_z
-4.0564 3.5721 0.1350 0.2324 0.9723 0.0253
4.0487 -3.5773 -0.1172 -0.2325 -0.9724 -0.0221
3.4986 3.0718 2.7060 0.9725 -0.2325 -0.0094
-3.5042 -3.0752 -2.6934 -0.9725 0.2325 0.0116
2.5384 1.5786 -5.4710 0.0160 -0.0015 -0.9999
-2.5030 -1.5461 5.5005 -0.0058 -0.0008 1.0000
5.2350 -1.6408 1.2129 0.2681 -0.9631 -0.0232
-5.2162 1.6531 -1.2564 -0.2681 0.9633 0.0153
5.0612 0.8758 2.2675 0.7259 -0.6875 -0.0222
-5.0478 -0.8673 -2.2986 -0.7259 0.6876 0.0166
1.1037 4.4256 2.4088 0.9634 0.2681 -0.0002
-1.0809 -4.4115 -2.4593 -0.9634 -0.2681 -0.0090
-1.8095 4.6409 1.3349 0.6749 0.7379 0.0003
1.8310 -4.6275 -1.3828 -0.6749 -0.7379 -0.0090
